data_4031592
loop_
_publ_author_name
'Mialane, P.'
'Dolbecq, A.'
'Riviere, E.'
'Marrot, J.'
'Secheresse, F.'

_publ_section_title
;
 Functionalization of polyoxometalates by a negatively charged bridging
 ligand: the dimeric [(Si W11 O39 Ln)2 (mue-C H3 C O O)2](12-) (Ln =
 Gd(III), Yb(III)) complexes
;
_journal_name_full 'European Journal of Inorganic Chemistry'
_journal_page_first 33
_journal_page_last 36
_journal_volume 33
_journal_year 2004
_chemical_formula_sum 'H28 K13 O92 Pr Si2 W22'
_chemical_name_systematic 'K13 (Pr (Si W11 O39)2) (H2 O)14'
_space_group_IT_number 2
_symmetry_space_group_name_Hall '-P 1'
_symmetry_space_group_name_H-M 'P -1'
_cell_angle_alpha 111.341
_cell_angle_beta 105.38
_cell_angle_gamma 97.683
_cell_formula_units_Z 2
_cell_length_a 13.7261
_cell_length_b 19.6025
_cell_length_c 20.6635
_cell_volume 4826.319
_citation_journal_id_ASTM EJICFO
_cod_data_source_file Mialane_EJICFO_2004_1083.cif
_cod_data_source_block H28K13O92Pr1Si2W22
_cod_original_formula_sum 'H28 K13 O92 Pr1 Si2 W22'
_cod_database_code 4031592

loop_
_symmetry_equiv_pos_as_xyz
x,y,z
-x,-y,-z

loop_
_atom_site_label
_atom_site_type_symbol
_atom_site_fract_x
_atom_site_fract_y
_atom_site_fract_z
_atom_site_occupancy
_atom_site_U_iso_or_equiv
K1 K+1 0.6944 0.6182 0.6007 1 0.0
O86 O-2 0.9721 0.3084 0.6553 1 0.0
O3 O-2 0.8888 0.4432 0.9122 1 0.0
O53 O-2 0.5668 0.4088 0.6712 1 0.0
O18 O-2 -0.0869 0.0552 0.1105 1 0.0
O83 O-2 0.9846 0.1272 0.5725 1 0.0
O58 O-2 0.425 0.1131 0.4709 1 0.0
O62 O-2 -0.0124 0.2256 0.3689 1 0.0
W3 W+6 0.03418 0.34674 0.38306 1 0.0
O59 O-2 0.1629 0.3004 0.1851 1 0.0
W20 W+6 -0.22476 0.04707 0.11552 1 0.0
W1 W+6 0.28221 0.29963 0.72991 1 0.0
O9 O-2 0.1904 0.0755 0.2164 1 0.0
W16 W+6 -0.17404 0.04099 0.35986 1 0.0
K8 K+1 0.6714 0.7196 0.8714 1 0.0
O96 O-2 0.192 -0.0838 0.2302 0.5 0.0
O61 O-2 0.2622 0.4017 0.7571 1 0.0
O43 O-2 0.3602 0.2229 0.7133 1 0.0
W17 W+6 0.69598 0.24443 0.6892 1 0.0
O19 O-2 -0.0344 0.2315 0.1779 1 0.0
O56 O-2 -0.1261 0.1479 0.4254 1 0.0
O17 O-2 0.8006 0.2042 0.6899 1 0.0
O71 O-2 0.4487 0.1085 0.7401 1 0.0
K16 K+1 0.745 0.225 0.8773 0.25 0.0
O30 O-2 0.8728 0.4501 0.674 1 0.0
W18 W+6 0.74956 0.42844 0.67637 1 0.0
K3 K+1 0.4973 0.2594 0.3206 1 0.0
K12 K+1 0.1036 0.4712 0.9328 0.5 0.0
O64 O-2 0.714 0.5265 0.6985 1 0.0
O55 O-2 0.5599 0.4706 0.9267 1 0.0
O77 O-2 -0.0666 0.3412 0.4316 1 0.0
K7 K+1 0.6228 0.3614 1.0992 1 0.0
W14 W+6 0.47995 0.18473 0.72056 1 0.0
K2 K+1 0.1871 0.5755 0.4888 1 0.0
O73 O-2 0.0436 0.4392 0.3902 1 0.0
K9 K+1 1.0706 0.5524 0.7421 1 0.0
O26 O-2 -0.2212 0.2159 0.3523 1 0.0
O90 O-2 0.385 0.1445 0.8661 0.5 0.0
O94 O-2 0.6815 0.0329 0.6451 0.5 0.0
O29 O-2 0.437 0.1351 0.6156 1 0.0
O84 O-2 1.084 0.4387 0.789 1 0.0
O76 O-2 0.0062 -0.0189 0.1845 1 0.0
O54 O-2 -0.3315 0.0606 0.157 1 0.0
O6 O-2 -0.2987 -0.0171 0.0277 1 0.0
O7 O-2 -0.096 0.3051 0.2895 1 0.0
Pr1 Pr+3 0.20799 0.28331 0.52538 1 0.0
O33 O-2 -0.2203 0.141 0.1061 1 0.0
W19 W+6 0.05638 0.05121 0.14739 1 0.0
O92 O-2 -0.646 -0.005 0.214 0.5 0.0
O70 O-2 -0.2564 0.0086 0.3981 1 0.0
O65 O-2 0.0921 0.1469 0.1402 1 0.0
O42 O-2 0.0258 0.2749 0.5192 1 0.0
W5 W+6 0.57787 0.53415 0.6969 1 0.0
W2 W+6 0.08337 0.05203 0.39428 1 0.0
O11 O-2 0.6944 0.3837 0.9098 1 0.0
O35 O-2 0.5307 0.3457 0.9592 1 0.0
O57 O-2 0.5846 0.4044 0.7995 1 0.0
W9 W+6 0.11008 0.2413 0.2199 1 0.0
O34 O-2 -0.2699 0.0657 0.292 1 0.0
W11 W+6 0.45578 0.19037 0.55551 1 0.0
O38 O-2 -0.287 0.2128 0.2137 1 0.0
W4 W+6 0.50884 0.37192 0.54291 1 0.0
O24 O-2 -0.1442 0.1427 0.2343 1 0.0
O81 O-2 0.6145 0.2029 0.4315 1 0.0
K5 K+1 0.2021 0.1135 0.5864 1 0.0
O68 O-2 0.2009 0.2642 0.6357 1 0.0
O67 O-2 0.3973 0.3641 0.6988 1 0.0
O47 O-2 0.6696 0.3958 0.5781 1 0.0
O52 O-2 0.5365 0.2768 0.6812 1 0.0
O1 O-2 0.449 0.5026 0.8172 1 0.0
W13 W+6 -0.0954 0.25215 0.44875 1 0.0
O75 O-2 0.1685 0.0721 0.3381 1 0.0
W6 W+6 -0.30157 0.14169 0.2582 1 0.0
O44 O-2 -0.0478 0.0756 0.3138 1 0.0
K15 K+1 0.583 0.0212 0.4762 0.25 0.0
K10 K+1 0.0859 -0.145 -0.018 1 0.0
O63 O-2 0.274 0.5338 0.7451 1 0.0
W8 W+6 0.23209 0.15749 0.32319 1 0.0
O4 O-2 0.4975 0.3628 0.4552 1 0.0
O88 O-2 0.9493 0.5936 0.8446 0.5 0.0
O48 O-2 0.0163 -0.0478 0.2969 1 0.0
K4 K+1 0.9986 0.1994 0.7216 1 0.0
O12 O-2 0.5382 0.4795 0.5904 1 0.0
O50 O-2 -0.202 0.2971 0.1494 1 0.0
O16 O-2 0.0987 0.3095 0.3102 1 0.0
O95 O-2 0.357 0.188 0.9827 0.5 0.0
K6 K+1 0.2937 0.2849 0.9154 1 0.0
O89 O-2 0.156 0.143 0.0112 0.5 0.0
O23 O-2 0.5871 0.6221 0.7008 1 0.0
O66 O-2 0.7332 0.3246 0.6632 1 0.0
O13 O-2 0.6097 0.6179 0.9367 1 0.0
O25 O-2 -0.0442 0.0328 0.4124 1 0.0
W7 W+6 -0.16753 0.23841 0.19112 1 0.0
O41 O-2 0.3619 0.1537 0.3425 1 0.0
K13 K+1 0.7436 0.1154 0.5341 0.5 0.0
O21 O-2 0.7408 0.3213 0.7882 1 0.0
K11 K+1 -0.4951 0.0553 0.3374 1 0.0
O97 O-2 0.977 0.292 0.857 0.5 0.0
O14 O-2 0.4078 0.3471 0.8298 1 0.0
O69 O-2 -0.1756 0.2787 0.5012 1 0.0
O45 O-2 0.0573 0.1499 0.2589 1 0.0
O85 O-2 0.5513 0.3013 1.1928 1 0.0
O10 O-2 -0.1879 -0.05 0.2708 1 0.0
O60 O-2 0.3391 0.2178 0.5538 1 0.0
Si2 Si+4 -0.034 0.1499 0.2958 1 0.0
O31 O-2 0.1132 0.1453 0.4611 1 0.0
O32 O-2 0.1491 0.3585 0.4576 1 0.0
O15 O-2 0.5397 0.2648 0.8168 1 0.0
O82 O-2 0.7051 0.3537 0.3452 1 0.0
O74 O-2 0.4376 0.5052 0.692 1 0.0
K14 K+1 0.3151 0.4674 0.9167 0.5 0.0
O39 O-2 0.5164 0.2734 0.5398 1 0.0
O93 O-2 0.803 0.397 1.058 0.5 0.0
W12 W+6 0.32644 0.46202 0.71676 1 0.0
O2 O-2 -0.1946 -0.0189 0.1643 1 0.0
O51 O-2 0.2286 0.2272 0.4049 1 0.0
O20 O-2 0.7758 0.4516 0.7803 1 0.0
O91 O-2 0.6618 0.493 0.4715 1 0.0
Si1 Si+4 0.519 0.3633 0.7125 1 0.0
O8 O-2 0.0699 -0.0091 0.0678 1 0.0
O22 O-2 0.6099 0.1861 0.5927 1 0.0
O28 O-2 0.3793 0.3607 0.5413 1 0.0
O49 O-2 -0.1282 -0.1508 0.1649 1 0.0
W21 W+6 0.76196 0.42416 0.85751 1 0.0
O40 O-2 0.6206 0.1807 0.7216 1 0.0
O46 O-2 0.7315 0.5182 0.9023 1 0.0
O27 O-2 -0.4282 0.1368 0.2605 1 0.0
O79 O-2 -0.499 -0.1065 -0.0722 0.5 0.0
O78 O-2 0.6195 0.5502 0.7966 1 0.0
W22 W+6 -0.09622 -0.05494 0.22071 1 0.0
O5 O-2 0.1589 0.0093 0.4423 1 0.0
W15 W+6 0.58586 0.52875 0.874 1 0.0
O37 O-2 0.2413 0.4096 0.6259 1 0.0
O72 O-2 0.2359 0.2251 0.2753 1 0.0
O80 O-2 0.8667 0.4914 0.4162 1 0.0
O36 O-2 0.2005 0.2675 0.7696 1 0.0
O87 O-2 0.6514 0.844 0.8319 1 0.0
W10 W+6 0.54107 0.3623 0.88537 1 0.0
